data_1529564
loop_
_publ_author_name
'Antipin, M.Yu.'
'Sukhoverkhov, V.F.'
'Ellern, A.M.'
'Struchkov, Yu.T.'

_publ_section_title
;
 The molecular and crystal structure of chlorine trifluoride Cl F3 at -100
 C
;
_journal_name_full 'Zhurnal Neorganicheskoi Khimii'
_journal_page_first 819
_journal_page_last 822
_journal_volume 34
_journal_year 1989
_chemical_formula_sum 'Cl F3'
_space_group_IT_number 14
_symmetry_space_group_name_Hall '-P 2ybc'
_symmetry_space_group_name_H-M 'P 1 21/c 1'
_cell_angle_alpha 90
_cell_angle_beta 96.05
_cell_angle_gamma 90
_cell_formula_units_Z 8
_cell_length_a 8.051
_cell_length_b 4.401
_cell_length_c 14.612
_cell_volume 514.855
_citation_journal_id_ASTM ZNOKAQ
_cod_data_source_file Antipin_ZNOKAQ_1989_1895.cif
_cod_data_source_block Cl1F3
_cod_original_cell_volume 514.8553
_cod_original_formula_sum 'Cl1 F3'
_cod_database_code 1529564

loop_
_symmetry_equiv_pos_as_xyz
x,y,z
-x,y+1/2,-z+1/2
-x,-y,-z
x,-y-1/2,z-1/2

loop_
_atom_site_label
_atom_site_type_symbol
_atom_site_fract_x
_atom_site_fract_y
_atom_site_fract_z
_atom_site_occupancy
_atom_site_U_iso_or_equiv
F3 F-1 0.4296 0.2863 0.054 1 0.0
F1 F-1 0.2054 0.1274 0.1258 1 0.0
Cl1 Cl+3 0.39108 0.00623 0.13348 1 0.0
F6 F-1 0.7125 -0.1834 0.1572 1 0.0
F4 F-1 0.9395 -0.5012 0.1704 1 0.0
F2 F-1 0.3382 -0.2552 0.2101 1 0.0
F5 F-1 0.884 -0.7378 0.0316 1 0.0
Cl2 Cl+3 0.7945 -0.4597 0.09074 1 0.0
